data_4107494
loop_
_publ_author_name
'Suwei Dong'
'Jianglong Zhu'
'John A. Porco'

_publ_section_title
;
 Enantioselective Synthesis of Bicyclo[2.2.2]octenones Using a
 Copper-Mediated Oxidative Dearomatization/[4 + 2] Dimerization Cascade1
;
_journal_name_full 'Journal of the American Chemical Society'
_journal_page_first 2738
_journal_page_last 2739
_journal_paper_doi 10.1021/ja711018z
_journal_volume 130
_journal_year 2008
_chemical_formula_moiety 'C30 H44 O4; C H4 O '
_chemical_formula_sum 'C31 H48 O5'
_chemical_formula_weight 500.69
_chemical_name_systematic
;
 ?
;
_space_group_IT_number 19
_symmetry_cell_setting orthorhombic
_symmetry_space_group_name_Hall 'P 2ac 2ab'
_symmetry_space_group_name_H-M 'P 21 21 21'
_atom_sites_solution_hydrogens mixed
_atom_sites_solution_primary direct
_atom_sites_solution_secondary difmap
_audit_creation_method SHELXL-97
_cell_angle_alpha 90.00
_cell_angle_beta 90.00
_cell_angle_gamma 90.00
_cell_formula_units_Z 4
_cell_length_a 8.2677(4)
_cell_length_b 11.2246(6)
_cell_length_c 30.5196(17)
_cell_measurement_reflns_used 6229
_cell_measurement_temperature 173(2)
_cell_measurement_theta_max 30.04
_cell_measurement_theta_min 2.70
_cell_volume 2832.3(3)
_computing_cell_refinement 'Bruker SAINT+'
_computing_data_collection 'Bruker APEX2'
_computing_data_reduction 'Bruker SAINT+'
_computing_molecular_graphics 'Bruker SHELXTL'
_computing_publication_material 'Bruker SHELXTL'
_computing_structure_refinement 'SHELXL-97 (Sheldrick, 1997)'
_computing_structure_solution 'SHELXS-97 (Sheldrick, 1990)'
_diffrn_ambient_temperature 173(2)
_diffrn_measured_fraction_theta_full 0.998
_diffrn_measured_fraction_theta_max 0.998
_diffrn_measurement_device_type 'Bruker X8 APEX II diffractometer'
_diffrn_measurement_method 'phi and omega scans'
_diffrn_radiation_monochromator graphite
_diffrn_radiation_source 'fine-focus sealed tube'
_diffrn_radiation_type MoK\a
_diffrn_radiation_wavelength 0.71073
_diffrn_reflns_av_R_equivalents 0.0345
_diffrn_reflns_av_sigmaI/netI 0.0315
_diffrn_reflns_limit_h_max 11
_diffrn_reflns_limit_h_min -11
_diffrn_reflns_limit_k_max 16
_diffrn_reflns_limit_k_min -13
_diffrn_reflns_limit_l_max 30
_diffrn_reflns_limit_l_min -43
_diffrn_reflns_number 22337
_diffrn_reflns_theta_full 30.54
_diffrn_reflns_theta_max 30.54
_diffrn_reflns_theta_min 1.93
_exptl_absorpt_coefficient_mu 0.078
_exptl_absorpt_correction_T_max 0.9734
_exptl_absorpt_correction_T_min 0.9550
_exptl_absorpt_correction_type multi-scan
_exptl_absorpt_process_details SADABS
_exptl_crystal_colour colourless
_exptl_crystal_density_diffrn 1.174
_exptl_crystal_description block
_exptl_crystal_F_000 1096
_exptl_crystal_size_max 0.60
_exptl_crystal_size_mid 0.50
_exptl_crystal_size_min 0.35
_refine_diff_density_max 0.339
_refine_diff_density_min -0.318
_refine_diff_density_rms 0.042
_refine_ls_abs_structure_details 'Flack H D (1983), Acta Cryst. A39, 876-881'
_refine_ls_abs_structure_Flack -0.4(10)
_refine_ls_extinction_method none
_refine_ls_goodness_of_fit_ref 1.043
_refine_ls_hydrogen_treatment mixed
_refine_ls_matrix_type full
_refine_ls_number_parameters 506
_refine_ls_number_reflns 4851
_refine_ls_number_restraints 0
_refine_ls_restrained_S_all 1.043
_refine_ls_R_factor_all 0.0515
_refine_ls_R_factor_gt 0.0417
_refine_ls_shift/su_max 0.010
_refine_ls_shift/su_mean 0.001
_refine_ls_structure_factor_coef Fsqd
_refine_ls_weighting_details 'calc w=1/[\s^2^(Fo^2^)+(0.0620P)^2^+0.1453P] where P=(Fo^2^+2Fc^2^)/3'
_refine_ls_weighting_scheme calc
_refine_ls_wR_factor_gt 0.1001
_refine_ls_wR_factor_ref 0.1057
_reflns_number_gt 4162
_reflns_number_total 4851
_reflns_threshold_expression >2sigma(I)
_cod_data_source_file ja711018z-file001.cif
_cod_data_source_block porco88
_cod_database_code 4107494

loop_
_symmetry_equiv_pos_as_xyz
'x, y, z'
'-x+1/2, -y, z+1/2'
'-x, y+1/2, -z+1/2'
'x+1/2, -y+1/2, -z'

loop_
_atom_site_label
_atom_site_type_symbol
_atom_site_fract_x
_atom_site_fract_y
_atom_site_fract_z
_atom_site_U_iso_or_equiv
_atom_site_adp_type
_atom_site_occupancy
_atom_site_symmetry_multiplicity
_atom_site_calc_flag
_atom_site_refinement_flags
O1 O -0.21983(12) -0.65626(9) -0.08885(3) 0.0285(2) Uani 1 1 d .
O2 O -0.00175(14) -0.76710(9) -0.15550(3) 0.0287(2) Uani 1 1 d .
H2O H -0.092(3) -0.7926(19) -0.1547(7) 0.046(6) Uiso 1 1 d .
O3 O 0.52445(13) -0.40366(10) -0.09912(4) 0.0336(3) Uani 1 1 d .
O4 O 0.50883(13) -0.61964(10) -0.13303(4) 0.0347(3) Uani 1 1 d .
H4O H 0.569(2) -0.5837(17) -0.1150(6) 0.041(5) Uiso 1 1 d .
C1 C -0.07949(16) -0.63666(11) -0.09782(4) 0.0197(3) Uani 1 1 d .
C2 C 0.03766(17) -0.73519(11) -0.11134(4) 0.0208(3) Uani 1 1 d .
C3 C 0.20754(16) -0.67977(11) -0.11052(4) 0.0199(3) Uani 1 1 d .
H3 H 0.284(2) -0.7434(15) -0.1140(6) 0.032(4) Uiso 1 1 d .
C4 C 0.22698(17) -0.61496(11) -0.06752(4) 0.0214(3) Uani 1 1 d .
H4 H 0.314(2) -0.6369(13) -0.0478(5) 0.022(4) Uiso 1 1 d .
C5 C 0.12014(16) -0.52799(11) -0.05929(4) 0.0185(3) Uani 1 1 d .
C6 C -0.00183(16) -0.51458(10) -0.09627(4) 0.0176(2) Uani 1 1 d .
H6 H -0.0789(18) -0.4555(13) -0.0896(5) 0.013(3) Uiso 1 1 d .
C7 C 0.08504(15) -0.49275(10) -0.14182(4) 0.0172(2) Uani 1 1 d .
H7 H 0.008(2) -0.5096(14) -0.1655(5) 0.025(4) Uiso 1 1 d .
C8 C 0.13408(16) -0.36257(11) -0.14492(4) 0.0197(3) Uani 1 1 d .
C9 C 0.28525(18) -0.33209(12) -0.13282(5) 0.0249(3) Uani 1 1 d .
H9 H 0.321(2) -0.2577(15) -0.1309(5) 0.030(4) Uiso 1 1 d .
C10 C 0.40936(17) -0.42068(13) -0.12332(5) 0.0260(3) Uani 1 1 d .
C11 C 0.39651(16) -0.53597(12) -0.14968(5) 0.0242(3) Uani 1 1 d .
C12 C 0.22234(16) -0.58671(11) -0.14760(4) 0.0195(3) Uani 1 1 d .
H12 H 0.2075(17) -0.6296(12) -0.1747(5) 0.014(3) Uiso 1 1 d .
C13 C 0.0248(2) -0.84329(12) -0.08149(5) 0.0299(3) Uani 1 1 d .
H13C H 0.065(2) -0.8235(17) -0.0503(6) 0.038(5) Uiso 1 1 d .
H13B H 0.102(3) -0.9085(18) -0.0939(7) 0.052(6) Uiso 1 1 d .
H13A H -0.087(3) -0.8712(19) -0.0830(7) 0.051(6) Uiso 1 1 d .
C14 C 0.10647(18) -0.45327(11) -0.01778(4) 0.0219(3) Uani 1 1 d .
C15 C 0.2556(2) -0.46260(16) 0.01196(6) 0.0366(4) Uani 1 1 d .
H15B H 0.290(2) -0.5419(14) 0.0160(5) 0.024(4) Uiso 1 1 d .
H15A H 0.355(2) -0.4229(17) 0.0005(7) 0.044(5) Uiso 1 1 d .
C16 C 0.1982(3) -0.41524(18) 0.05657(6) 0.0483(5) Uani 1 1 d .
H16B H 0.250(2) -0.4594(18) 0.0815(7) 0.049(6) Uiso 1 1 d .
H16A H 0.224(3) -0.332(2) 0.0624(7) 0.059(6) Uiso 1 1 d .
C17 C 0.0138(3) -0.42827(15) 0.05689(5) 0.0400(4) Uani 1 1 d .
H17B H -0.016(3) -0.4783(18) 0.0828(7) 0.044(5) Uiso 1 1 d .
H17A H -0.036(3) -0.346(2) 0.0576(7) 0.061(7) Uiso 1 1 d .
C18 C -0.0341(2) -0.49327(12) 0.01393(5) 0.0278(3) Uani 1 1 d .
C19 C -0.0306(3) -0.62865(13) 0.02200(5) 0.0379(4) Uani 1 1 d .
H19C H 0.073(2) -0.6579(17) 0.0328(6) 0.037(5) Uiso 1 1 d .
H19B H -0.059(2) -0.6724(17) -0.0036(7) 0.042(5) Uiso 1 1 d .
H19A H -0.105(3) -0.6504(18) 0.0457(7) 0.047(6) Uiso 1 1 d .
C20 C -0.2034(2) -0.45887(16) -0.00071(6) 0.0376(4) Uani 1 1 d .
H20A H -0.238(2) -0.5032(19) -0.0283(7) 0.046(6) Uiso 1 1 d .
H20C H -0.279(3) -0.470(2) 0.0209(8) 0.060(7) Uiso 1 1 d .
H20B H -0.207(3) -0.3714(18) -0.0071(7) 0.046(5) Uiso 1 1 d .
C21 C 0.0864(2) -0.32123(12) -0.03034(5) 0.0304(3) Uani 1 1 d .
H21B H -0.013(3) -0.3041(19) -0.0502(7) 0.052(6) Uiso 1 1 d .
H21A H 0.072(2) -0.2733(16) -0.0048(6) 0.032(5) Uiso 1 1 d .
H21C H 0.181(2) -0.2953(16) -0.0449(6) 0.035(5) Uiso 1 1 d .
C22 C 0.01258(18) -0.26815(11) -0.15992(4) 0.0228(3) Uani 1 1 d .
C23 C -0.16718(18) -0.29917(12) -0.15175(5) 0.0264(3) Uani 1 1 d .
H23B H -0.187(2) -0.3816(14) -0.1565(5) 0.021(4) Uiso 1 1 d .
H23A H -0.198(2) -0.2831(15) -0.1210(6) 0.032(4) Uiso 1 1 d .
C24 C -0.2630(2) -0.21934(15) -0.18363(7) 0.0417(4) Uani 1 1 d .
H24 H -0.351(3) -0.2621(18) -0.1948(7) 0.049(6) Uiso 1 1 d .
H24B H -0.307(3) -0.148(2) -0.1681(8) 0.061(7) Uiso 1 1 d .
C25 C -0.1423(3) -0.17946(16) -0.21911(6) 0.0432(4) Uani 1 1 d .
H25B H -0.122(2) -0.0953(17) -0.2150(6) 0.038(5) Uiso 1 1 d .
H25A H -0.184(3) -0.1978(17) -0.2492(7) 0.046(6) Uiso 1 1 d .
C26 C 0.0148(2) -0.25044(12) -0.21134(5) 0.0319(3) Uani 1 1 d .
C27 C 0.1634(3) -0.18498(16) -0.22849(6) 0.0452(5) Uani 1 1 d .
H27C H 0.170(2) -0.1022(17) -0.2194(6) 0.041(5) Uiso 1 1 d .
H27B H 0.161(3) -0.1778(19) -0.2616(8) 0.055(6) Uiso 1 1 d .
H27A H 0.266(2) -0.2303(16) -0.2187(6) 0.041(5) Uiso 1 1 d .
C28 C 0.0015(3) -0.37030(14) -0.23575(5) 0.0386(4) Uani 1 1 d .
H28C H -0.097(3) -0.416(2) -0.2262(8) 0.057(7) Uiso 1 1 d .
H28B H -0.001(3) -0.3507(17) -0.2679(6) 0.044(5) Uiso 1 1 d .
H28A H 0.098(2) -0.4189(16) -0.2304(6) 0.030(5) Uiso 1 1 d .
C29 C 0.0462(2) -0.14803(13) -0.13702(5) 0.0306(3) Uani 1 1 d .
H29C H -0.031(3) -0.0880(18) -0.1472(7) 0.048(6) Uiso 1 1 d .
H29B H 0.151(2) -0.1120(16) -0.1459(6) 0.031(5) Uiso 1 1 d .
H29A H 0.036(2) -0.1536(15) -0.1042(6) 0.026(4) Uiso 1 1 d .
C30 C 0.4439(2) -0.50800(16) -0.19714(6) 0.0349(4) Uani 1 1 d .
H30C H 0.369(2) -0.4528(17) -0.2118(6) 0.037(5) Uiso 1 1 d .
H30B H 0.441(3) -0.5809(18) -0.2130(7) 0.047(6) Uiso 1 1 d .
H30A H 0.554(3) -0.475(2) -0.1980(8) 0.062(7) Uiso 1 1 d .
O1S O -0.33255(18) -0.83577(14) -0.15614(6) 0.0645(4) Uani 1 1 d .
H1OS H -0.378(5) -0.754(3) -0.1495(14) 0.160(16) Uiso 1 1 d .
C1S C -0.4388(3) -0.8828(2) -0.18595(8) 0.0568(6) Uani 1 1 d .
H1S1 H -0.5339 -0.9140 -0.1706 0.085 Uiso 1 1 calc R
H1S2 H -0.3860 -0.9475 -0.2021 0.085 Uiso 1 1 calc R
H1S3 H -0.4726 -0.8206 -0.2065 0.085 Uiso 1 1 calc R

loop_
_atom_site_aniso_label
_atom_site_aniso_U_11
_atom_site_aniso_U_22
_atom_site_aniso_U_33
_atom_site_aniso_U_23
_atom_site_aniso_U_13
_atom_site_aniso_U_12
O1 0.0228(5) 0.0272(5) 0.0355(6) 0.0011(4) -0.0020(4) -0.0043(4)
O2 0.0362(5) 0.0293(5) 0.0205(4) -0.0077(4) -0.0029(4) -0.0074(5)
O3 0.0248(5) 0.0377(5) 0.0382(6) -0.0068(5) -0.0055(5) -0.0064(4)
O4 0.0232(5) 0.0336(5) 0.0475(6) -0.0111(5) -0.0093(5) 0.0074(4)
C1 0.0234(6) 0.0203(5) 0.0153(5) 0.0013(4) -0.0050(5) -0.0010(5)
C2 0.0292(6) 0.0161(5) 0.0172(5) -0.0020(4) -0.0028(5) -0.0009(5)
C3 0.0227(6) 0.0173(5) 0.0196(6) -0.0019(4) -0.0025(5) 0.0048(5)
C4 0.0238(6) 0.0213(5) 0.0189(6) 0.0001(5) -0.0059(5) 0.0002(5)
C5 0.0220(6) 0.0175(5) 0.0161(5) 0.0001(4) -0.0023(5) -0.0033(5)
C6 0.0200(5) 0.0154(5) 0.0173(5) 0.0012(4) -0.0011(5) 0.0010(5)
C7 0.0203(5) 0.0156(5) 0.0156(5) 0.0009(4) -0.0013(5) -0.0009(5)
C8 0.0255(6) 0.0171(5) 0.0163(5) -0.0008(4) 0.0025(5) -0.0006(5)
C9 0.0285(7) 0.0203(6) 0.0261(7) -0.0013(5) 0.0012(6) -0.0050(5)
C10 0.0221(6) 0.0279(6) 0.0279(7) -0.0014(5) 0.0010(6) -0.0047(6)
C11 0.0180(6) 0.0271(6) 0.0275(6) -0.0055(5) 0.0004(5) 0.0013(5)
C12 0.0201(6) 0.0195(5) 0.0190(5) -0.0027(5) -0.0012(5) -0.0004(5)
C13 0.0426(8) 0.0181(5) 0.0291(7) 0.0020(5) -0.0003(7) -0.0002(6)
C14 0.0292(7) 0.0195(5) 0.0170(5) -0.0021(5) -0.0033(5) -0.0018(5)
C15 0.0386(8) 0.0418(8) 0.0294(8) -0.0112(6) -0.0139(7) 0.0058(7)
C16 0.0648(11) 0.0517(10) 0.0283(8) -0.0178(7) -0.0193(8) 0.0159(10)
C17 0.0648(11) 0.0340(7) 0.0210(7) -0.0050(6) 0.0035(8) 0.0014(8)
C18 0.0414(8) 0.0222(6) 0.0199(6) -0.0025(5) 0.0059(6) -0.0013(6)
C19 0.0624(11) 0.0235(6) 0.0276(7) 0.0045(6) 0.0088(8) -0.0021(7)
C20 0.0365(8) 0.0400(8) 0.0363(9) -0.0071(7) 0.0099(7) 0.0034(7)
C21 0.0489(9) 0.0178(6) 0.0246(7) -0.0042(5) 0.0012(7) -0.0060(6)
C22 0.0311(7) 0.0154(5) 0.0219(6) 0.0017(4) 0.0010(5) 0.0018(5)
C23 0.0276(7) 0.0202(6) 0.0313(7) 0.0040(5) -0.0019(6) 0.0042(5)
C24 0.0389(9) 0.0322(8) 0.0541(10) 0.0127(7) -0.0108(8) 0.0076(7)
C25 0.0592(11) 0.0331(8) 0.0374(9) 0.0126(7) -0.0085(8) 0.0113(8)
C26 0.0513(9) 0.0232(6) 0.0213(6) 0.0061(5) 0.0008(7) 0.0039(7)
C27 0.0676(12) 0.0320(8) 0.0360(9) 0.0121(7) 0.0165(9) -0.0010(9)
C28 0.0654(11) 0.0324(7) 0.0181(6) 0.0021(6) -0.0046(8) 0.0042(8)
C29 0.0408(8) 0.0190(6) 0.0321(7) -0.0024(5) 0.0036(7) 0.0009(6)
C30 0.0295(7) 0.0435(8) 0.0316(7) -0.0079(7) 0.0098(6) -0.0049(7)
O1S 0.0416(7) 0.0642(8) 0.0876(11) -0.0425(8) -0.0060(8) -0.0021(7)
C1S 0.0625(13) 0.0508(11) 0.0572(12) -0.0151(9) -0.0108(11) -0.0005(10)

loop_
_atom_type_symbol
_atom_type_description
_atom_type_scat_dispersion_real
_atom_type_scat_dispersion_imag
_atom_type_scat_source
C C 0.0033 0.0016 'International Tables Vol C Tables 4.2.6.8 and 6.1.1.4'
H H 0.0000 0.0000 'International Tables Vol C Tables 4.2.6.8 and 6.1.1.4'
O O 0.0106 0.0060 'International Tables Vol C Tables 4.2.6.8 and 6.1.1.4'

loop_
_geom_angle_atom_site_label_1
_geom_angle_atom_site_label_2
_geom_angle_atom_site_label_3
_geom_angle
O1 C1 C6 124.26(12)
O1 C1 C2 122.46(12)
C6 C1 C2 113.27(11)
O2 C2 C13 110.38(10)
O2 C2 C1 106.92(10)
C13 C2 C1 111.83(11)
O2 C2 C3 108.93(11)
C13 C2 C3 112.15(12)
C1 C2 C3 106.40(10)
C4 C3 C2 107.85(11)
C4 C3 C12 107.62(10)
C2 C3 C12 109.53(10)
C5 C4 C3 116.36(11)
C4 C5 C6 111.71(11)
C4 C5 C14 127.29(12)
C6 C5 C14 120.89(11)
C1 C6 C5 102.41(9)
C1 C6 C7 107.74(10)
C5 C6 C7 111.47(10)
C8 C7 C12 116.69(11)
C8 C7 C6 108.93(10)
C12 C7 C6 108.95(10)
C9 C8 C7 118.34(12)
C9 C8 C22 120.99(12)
C7 C8 C22 120.64(11)
C8 C9 C10 122.29(12)
O3 C10 C9 124.25(13)
O3 C10 C11 120.40(13)
C9 C10 C11 115.09(12)
O4 C11 C10 109.11(11)
O4 C11 C30 107.93(12)
C10 C11 C30 107.85(12)
O4 C11 C12 110.55(11)
C10 C11 C12 110.75(11)
C30 C11 C12 110.57(12)
C3 C12 C11 110.62(11)
C3 C12 C7 108.47(10)
C11 C12 C7 115.62(10)
C5 C14 C15 113.23(12)
C5 C14 C21 109.32(11)
C15 C14 C21 107.44(12)
C5 C14 C18 114.08(11)
C15 C14 C18 102.12(11)
C21 C14 C18 110.32(12)
C14 C15 C16 104.60(14)
C17 C16 C15 106.26(14)
C16 C17 C18 107.07(14)
C20 C18 C19 108.38(14)
C20 C18 C17 111.36(14)
C19 C18 C17 108.90(12)
C20 C18 C14 115.21(12)
C19 C18 C14 111.42(13)
C17 C18 C14 101.33(12)
C8 C22 C29 110.57(12)
C8 C22 C23 115.25(10)
C29 C22 C23 107.24(12)
C8 C22 C26 112.10(11)
C29 C22 C26 109.71(11)
C23 C22 C26 101.50(12)
C24 C23 C22 105.15(12)
C25 C24 C23 106.22(14)
C24 C25 C26 106.73(13)
C27 C26 C28 108.20(14)
C27 C26 C25 112.14(13)
C28 C26 C25 108.44(15)
C27 C26 C22 114.25(14)
C28 C26 C22 111.65(11)
C25 C26 C22 101.99(13)

loop_
_geom_bond_atom_site_label_1
_geom_bond_atom_site_label_2
_geom_bond_distance
O1 C1 1.2123(17)
O2 C2 1.4321(16)
O3 C10 1.2195(18)
O4 C11 1.4153(17)
C1 C6 1.5140(17)
C1 C2 1.5269(18)
C2 C13 1.5209(18)
C2 C3 1.5364(19)
C3 C4 1.5091(18)
C3 C12 1.5448(18)
C4 C5 1.3403(18)
C5 C6 1.5209(17)
C5 C14 1.5236(18)
C6 C7 1.5840(17)
C7 C8 1.5194(17)
C7 C12 1.5594(18)
C8 C9 1.347(2)
C8 C22 1.5303(19)
C9 C10 1.458(2)
C10 C11 1.528(2)
C11 C30 1.533(2)
C11 C12 1.5499(19)
C14 C15 1.535(2)
C14 C21 1.5398(19)
C14 C18 1.577(2)
C15 C16 1.537(2)
C16 C17 1.532(3)
C17 C18 1.552(2)
C18 C20 1.519(2)
C18 C19 1.540(2)
C22 C29 1.5437(19)
C22 C23 1.547(2)
C22 C26 1.5818(19)
C23 C24 1.542(2)
C24 C25 1.540(3)
C25 C26 1.542(3)
C26 C27 1.524(3)
C26 C28 1.542(2)
O1S C1S 1.371(3)
